data_4118678
loop_
_publ_author_name
'Martin Haehnel'
'Martin Ruhmann'
'Oliver Theilmann'
'Subhendu Roy'
'Torsten Beweries'
'Perdita Arndt'
'Anke Spannenberg'
'Alexander Villinger'
'Eluvathingal D. Jemmis'
'Axel Schulz'
'Uwe Rosenthal'

_publ_section_title
;
 Reactions of Titanocene Bis(trimethylsilyl)acetylene Complexes with
 Carbodiimides: An Experimental and Theoretical Study of Complexation
 versus C-N Bond Activation
;
_journal_name_full 'Journal of the American Chemical Society'
_journal_page_first 15979
_journal_page_last 15991
_journal_paper_doi 10.1021/ja3070649
_journal_volume 134
_journal_year 2012
_chemical_formula_sum 'C38 H44 N3 Ti'
_chemical_formula_weight 590.66
_chemical_name_systematic
; 
 ? 
;
_space_group_IT_number 2
_symmetry_cell_setting triclinic
_symmetry_space_group_name_Hall '-P 1'
_symmetry_space_group_name_H-M 'P -1'
_atom_sites_solution_hydrogens geom
_atom_sites_solution_primary direct
_atom_sites_solution_secondary difmap
_audit_creation_method SHELXL-97
_cell_angle_alpha 94.375(4)
_cell_angle_beta 90.937(4)
_cell_angle_gamma 94.744(4)
_cell_formula_units_Z 2
_cell_length_a 8.5462(4)
_cell_length_b 11.2725(6)
_cell_length_c 20.5189(10)
_cell_measurement_reflns_used 4217
_cell_measurement_temperature 150(2)
_cell_measurement_theta_max 25.96
_cell_measurement_theta_min 1.75
_cell_volume 1963.71(17)
_computing_cell_refinement X-AREA
_computing_data_collection 'X-AREA (Stoe & Cie, 2005)'
_computing_data_reduction X-AREA
_computing_molecular_graphics 'XP in SHELXTL'
_computing_structure_refinement 'SHELXL-97 (Sheldrick, 2008)'
_computing_structure_solution 'SHELXS-97 (Sheldrick, 2008)'
_diffrn_ambient_temperature 150(2)
_diffrn_measured_fraction_theta_full 0.999
_diffrn_measured_fraction_theta_max 0.999
_diffrn_measurement_device_type 'STOE IPDS II'
_diffrn_measurement_method \w
_diffrn_radiation_monochromator graphite
_diffrn_radiation_source 'fine-focus sealed tube'
_diffrn_radiation_type MoK\a
_diffrn_radiation_wavelength 0.71073
_diffrn_reflns_av_R_equivalents 0.0000
_diffrn_reflns_av_sigmaI/netI 0.1254
_diffrn_reflns_limit_h_max 10
_diffrn_reflns_limit_h_min -10
_diffrn_reflns_limit_k_max 13
_diffrn_reflns_limit_k_min -13
_diffrn_reflns_limit_l_max 24
_diffrn_reflns_limit_l_min 0
_diffrn_reflns_number 7318
_diffrn_reflns_theta_full 25.50
_diffrn_reflns_theta_max 25.50
_diffrn_reflns_theta_min 1.82
_exptl_absorpt_coefficient_mu 0.243
_exptl_absorpt_correction_T_max 0.9780
_exptl_absorpt_correction_T_min 0.8861
_exptl_absorpt_correction_type numerical
_exptl_absorpt_process_details 'X-SHAPE and X-RED32 (Stoe & Cie, 2005)'
_exptl_crystal_colour blue
_exptl_crystal_density_diffrn 0.999
_exptl_crystal_description prism
_exptl_crystal_F_000 630
_exptl_crystal_size_max 0.40
_exptl_crystal_size_mid 0.35
_exptl_crystal_size_min 0.15
_platon_squeeze_details
;
The contribution of disordered solvent was taken into account using 
PLATON/SQUEEZE.
;
_refine_diff_density_max 0.171
_refine_diff_density_min -0.194
_refine_diff_density_rms 0.033
_refine_ls_extinction_method none
_refine_ls_goodness_of_fit_ref 0.657
_refine_ls_hydrogen_treatment mixed
_refine_ls_matrix_type full
_refine_ls_number_parameters 392
_refine_ls_number_reflns 7318
_refine_ls_number_restraints 0
_refine_ls_restrained_S_all 0.657
_refine_ls_R_factor_all 0.0738
_refine_ls_R_factor_gt 0.0368
_refine_ls_shift/su_max 0.001
_refine_ls_shift/su_mean 0.000
_refine_ls_structure_factor_coef Fsqd
_refine_ls_weighting_details 'calc w=1/[\s^2^(Fo^2^)+(0.0199P)^2^+0.0000P] where P=(Fo^2^+2Fc^2^)/3'
_refine_ls_weighting_scheme calc
_refine_ls_wR_factor_gt 0.0558
_refine_ls_wR_factor_ref 0.0596
_reflns_number_gt 3787
_reflns_number_total 7318
_reflns_threshold_expression >2sigma(I)
_cod_data_source_file ja3070649_si_003.cif
_cod_data_source_block ks1291
_cod_database_code 4118678

loop_
_symmetry_equiv_pos_as_xyz
'x, y, z'
'-x, -y, -z'

loop_
_atom_site_label
_atom_site_type_symbol
_atom_site_fract_x
_atom_site_fract_y
_atom_site_fract_z
_atom_site_U_iso_or_equiv
_atom_site_adp_type
_atom_site_occupancy
_atom_site_symmetry_multiplicity
_atom_site_calc_flag
_atom_site_refinement_flags
C1 C 0.8065(2) 0.87630(18) 0.78072(9) 0.0273(5) Uani 1 1 d .
C2 C 0.7920(2) 0.77971(17) 0.88153(9) 0.0270(5) Uani 1 1 d .
C3 C 0.8838(2) 0.68099(18) 0.87707(10) 0.0332(5) Uani 1 1 d .
C4 C 0.8571(2) 0.59184(18) 0.91970(11) 0.0386(5) Uani 1 1 d .
H4 H 0.9192 0.5256 0.9160 0.046 Uiso 1 1 calc R
C5 C 0.7447(2) 0.59509(19) 0.96708(11) 0.0378(5) Uani 1 1 d .
C6 C 0.6495(2) 0.68884(18) 0.96862(10) 0.0344(5) Uani 1 1 d .
H6 H 0.5679 0.6910 0.9995 0.041 Uiso 1 1 calc R
C7 C 0.6688(2) 0.78032(17) 0.92654(9) 0.0286(5) Uani 1 1 d .
C8 C 1.0073(2) 0.6652(2) 0.82665(10) 0.0466(6) Uani 1 1 d .
H8A H 1.1050 0.6472 0.8480 0.070 Uiso 1 1 calc R
H8B H 1.0259 0.7389 0.8045 0.070 Uiso 1 1 calc R
H8C H 0.9716 0.5993 0.7946 0.070 Uiso 1 1 calc R
C9 C 0.7266(3) 0.4995(2) 1.01488(12) 0.0595(7) Uani 1 1 d .
H9A H 0.7304 0.4209 0.9914 0.089 Uiso 1 1 calc R
H9B H 0.6256 0.5035 1.0365 0.089 Uiso 1 1 calc R
H9C H 0.8121 0.5123 1.0477 0.089 Uiso 1 1 calc R
C10 C 0.5572(2) 0.87658(18) 0.92970(10) 0.0381(5) Uani 1 1 d .
H10A H 0.6109 0.9508 0.9499 0.057 Uiso 1 1 calc R
H10B H 0.4668 0.8524 0.9559 0.057 Uiso 1 1 calc R
H10C H 0.5212 0.8893 0.8854 0.057 Uiso 1 1 calc R
C11 C 0.6859(2) 0.75001(18) 0.68088(10) 0.0316(5) Uani 1 1 d .
C12 C 0.8004(2) 0.74125(18) 0.63346(10) 0.0358(5) Uani 1 1 d .
C13 C 0.7519(3) 0.7154(2) 0.56887(11) 0.0517(7) Uani 1 1 d .
H13 H 0.8289 0.7146 0.5360 0.062 Uiso 1 1 calc R
C14 C 0.5950(3) 0.6905(2) 0.55045(11) 0.0547(7) Uani 1 1 d .
C15 C 0.4856(3) 0.6926(2) 0.59895(12) 0.0503(6) Uani 1 1 d .
H15 H 0.3780 0.6735 0.5872 0.060 Uiso 1 1 calc R
C16 C 0.5262(2) 0.72138(18) 0.66395(10) 0.0369(5) Uani 1 1 d .
C17 C 0.9730(2) 0.7504(2) 0.65158(10) 0.0440(6) Uani 1 1 d .
H17A H 0.9951 0.8123 0.6875 0.066 Uiso 1 1 calc R
H17B H 1.0346 0.7712 0.6136 0.066 Uiso 1 1 calc R
H17C H 1.0014 0.6735 0.6655 0.066 Uiso 1 1 calc R
C18 C 0.5482(3) 0.6615(3) 0.47884(12) 0.0851(10) Uani 1 1 d .
H18A H 0.4363 0.6342 0.4752 0.128 Uiso 1 1 calc R
H18B H 0.6101 0.5985 0.4601 0.128 Uiso 1 1 calc R
H18C H 0.5679 0.7332 0.4551 0.128 Uiso 1 1 calc R
C19 C 0.4001(2) 0.7191(2) 0.71398(11) 0.0507(6) Uani 1 1 d .
H19A H 0.2983 0.7260 0.6926 0.076 Uiso 1 1 calc R
H19B H 0.4224 0.7861 0.7470 0.076 Uiso 1 1 calc R
H19C H 0.3973 0.6438 0.7350 0.076 Uiso 1 1 calc R
C20 C 0.8368(2) 1.01059(17) 0.69325(9) 0.0286(5) Uani 1 1 d .
C21 C 0.9587(2) 1.04220(18) 0.65078(9) 0.0333(5) Uani 1 1 d .
C22 C 0.9224(2) 1.07042(19) 0.58812(10) 0.0391(5) Uani 1 1 d .
H22 H 1.0058 1.0890 0.5596 0.047 Uiso 1 1 calc R
C23 C 0.7700(3) 1.0727(2) 0.56552(10) 0.0410(6) Uani 1 1 d .
C24 C 0.6520(2) 1.05154(18) 0.60953(10) 0.0397(6) Uani 1 1 d .
H24 H 0.5463 1.0568 0.5958 0.048 Uiso 1 1 calc R
C25 C 0.6811(2) 1.02303(18) 0.67281(9) 0.0316(5) Uani 1 1 d .
C26 C 1.1293(2) 1.0474(2) 0.67196(10) 0.0442(6) Uani 1 1 d .
H26A H 1.1571 1.1213 0.6995 0.066 Uiso 1 1 calc R
H26B H 1.1951 1.0456 0.6333 0.066 Uiso 1 1 calc R
H26C H 1.1464 0.9786 0.6969 0.066 Uiso 1 1 calc R
C27 C 0.7331(3) 1.0977(3) 0.49570(11) 0.0677(8) Uani 1 1 d .
H27A H 0.8045 1.1642 0.4831 0.102 Uiso 1 1 calc R
H27B H 0.6244 1.1187 0.4922 0.102 Uiso 1 1 calc R
H27C H 0.7464 1.0264 0.4666 0.102 Uiso 1 1 calc R
C28 C 0.5442(2) 1.0117(2) 0.71762(10) 0.0392(5) Uani 1 1 d .
H28A H 0.5183 1.0915 0.7341 0.059 Uiso 1 1 calc R
H28B H 0.5718 0.9663 0.7544 0.059 Uiso 1 1 calc R
H28C H 0.4533 0.9701 0.6935 0.059 Uiso 1 1 calc R
C29 C 1.2350(2) 1.0751(2) 0.83478(10) 0.0402(6) Uani 1 1 d .
H29 H 1.2715 1.1140 0.7978 0.048 Uiso 1 1 calc R
C30 C 1.1901(2) 0.9530(2) 0.83636(10) 0.0375(6) Uani 1 1 d .
H30 H 1.1907 0.8945 0.8005 0.045 Uiso 1 1 calc R
C31 C 1.1440(2) 0.9324(2) 0.90008(10) 0.0356(5) Uani 1 1 d .
H31 H 1.1093 0.8573 0.9153 0.043 Uiso 1 1 calc R
C32 C 1.1581(2) 1.0418(2) 0.93715(10) 0.0380(5) Uani 1 1 d .
H32 H 1.1324 1.0548 0.9819 0.046 Uiso 1 1 calc R
C33 C 1.2167(2) 1.1291(2) 0.89692(10) 0.0404(6) Uani 1 1 d .
H33 H 1.2401 1.2114 0.9100 0.048 Uiso 1 1 calc R
C34 C 0.7132(2) 1.14129(19) 0.86398(10) 0.0368(5) Uani 1 1 d .
H34 H 0.6185 1.0922 0.8544 0.044 Uiso 1 1 calc R
C35 C 0.7905(2) 1.16065(19) 0.92521(10) 0.0377(5) Uani 1 1 d .
H35 H 0.7581 1.1268 0.9643 0.045 Uiso 1 1 calc R
C36 C 0.9235(3) 1.23848(19) 0.91824(11) 0.0431(6) Uani 1 1 d .
H36 H 0.9974 1.2678 0.9520 0.052 Uiso 1 1 calc R
C37 C 0.9295(3) 1.26612(19) 0.85266(11) 0.0448(6) Uani 1 1 d .
H37 H 1.0085 1.3166 0.8341 0.054 Uiso 1 1 calc R
C38 C 0.7990(3) 1.20637(19) 0.81966(11) 0.0402(6) Uani 1 1 d .
H38 H 0.7731 1.2094 0.7747 0.048 Uiso 1 1 calc R
N1 N 0.82444(17) 0.88177(14) 0.84560(7) 0.0271(4) Uani 1 1 d .
N2 N 0.7272(2) 0.77799(16) 0.74806(8) 0.0309(4) Uani 1 1 d .
N3 N 0.87526(17) 0.97400(14) 0.75589(7) 0.0267(4) Uani 1 1 d .
Ti1 Ti 0.95946(4) 1.05542(4) 0.853896(18) 0.02779(10) Uani 1 1 d .
H2 H 0.690(3) 0.730(2) 0.7728(11) 0.059(8) Uiso 1 1 d .

loop_
_atom_site_aniso_label
_atom_site_aniso_U_11
_atom_site_aniso_U_22
_atom_site_aniso_U_33
_atom_site_aniso_U_23
_atom_site_aniso_U_13
_atom_site_aniso_U_12
C1 0.0181(10) 0.0317(13) 0.0324(12) -0.0017(10) -0.0005(9) 0.0076(10)
C2 0.0257(11) 0.0293(12) 0.0250(11) -0.0019(9) -0.0071(9) 0.0018(9)
C3 0.0322(12) 0.0315(13) 0.0349(12) -0.0050(10) -0.0033(10) 0.0037(10)
C4 0.0363(13) 0.0295(13) 0.0499(14) 0.0015(11) -0.0130(11) 0.0056(10)
C5 0.0343(13) 0.0332(13) 0.0443(14) 0.0062(11) -0.0096(11) -0.0080(11)
C6 0.0286(12) 0.0397(13) 0.0330(12) 0.0002(11) -0.0056(9) -0.0057(10)
C7 0.0261(11) 0.0322(12) 0.0259(11) -0.0024(10) -0.0046(9) -0.0016(9)
C8 0.0460(14) 0.0501(15) 0.0454(14) -0.0045(12) 0.0030(11) 0.0218(12)
C9 0.0526(16) 0.0529(16) 0.0752(18) 0.0277(14) -0.0074(13) -0.0023(13)
C10 0.0263(11) 0.0446(14) 0.0441(13) 0.0044(11) 0.0076(10) 0.0046(10)
C11 0.0343(12) 0.0319(13) 0.0283(12) -0.0027(10) -0.0080(10) 0.0074(10)
C12 0.0379(13) 0.0402(14) 0.0295(12) -0.0031(10) -0.0013(10) 0.0107(11)
C13 0.0595(17) 0.0634(17) 0.0343(14) -0.0058(12) 0.0021(12) 0.0265(14)
C14 0.0648(17) 0.0620(18) 0.0371(14) -0.0150(13) -0.0211(13) 0.0254(14)
C15 0.0462(15) 0.0518(16) 0.0515(16) -0.0124(13) -0.0224(12) 0.0157(13)
C16 0.0329(12) 0.0350(13) 0.0417(14) -0.0057(11) -0.0095(10) 0.0057(10)
C17 0.0366(13) 0.0550(16) 0.0409(14) -0.0029(12) 0.0060(10) 0.0113(11)
C18 0.094(2) 0.115(3) 0.0456(17) -0.0268(16) -0.0277(15) 0.040(2)
C19 0.0327(13) 0.0531(16) 0.0639(17) -0.0066(13) -0.0023(12) 0.0007(12)
C20 0.0275(11) 0.0310(12) 0.0269(11) -0.0014(9) -0.0017(9) 0.0043(9)
C21 0.0311(12) 0.0417(14) 0.0265(12) -0.0009(10) -0.0020(9) 0.0030(10)
C22 0.0400(13) 0.0475(15) 0.0308(12) 0.0043(11) 0.0040(10) 0.0078(11)
C23 0.0454(14) 0.0481(15) 0.0303(12) 0.0016(11) -0.0075(11) 0.0115(12)
C24 0.0334(13) 0.0471(15) 0.0389(13) 0.0002(11) -0.0109(11) 0.0100(11)
C25 0.0304(12) 0.0325(13) 0.0311(12) -0.0017(10) -0.0033(9) 0.0038(10)
C26 0.0318(13) 0.0702(17) 0.0305(13) 0.0063(12) 0.0021(10) 0.0002(12)
C27 0.0651(17) 0.105(2) 0.0371(15) 0.0129(15) -0.0046(13) 0.0267(16)
C28 0.0252(11) 0.0486(14) 0.0440(13) 0.0008(11) -0.0038(10) 0.0076(11)
C29 0.0236(12) 0.0637(17) 0.0318(13) 0.0038(12) -0.0021(9) -0.0057(11)
C30 0.0216(11) 0.0563(16) 0.0337(13) -0.0078(11) -0.0057(9) 0.0104(11)
C31 0.0242(11) 0.0463(15) 0.0369(13) 0.0026(11) -0.0070(10) 0.0095(10)
C32 0.0308(12) 0.0562(16) 0.0264(12) 0.0005(12) -0.0058(9) 0.0028(11)
C33 0.0317(12) 0.0507(15) 0.0360(13) -0.0025(12) -0.0081(10) -0.0063(11)
C34 0.0316(12) 0.0353(13) 0.0438(14) -0.0020(11) 0.0016(10) 0.0096(10)
C35 0.0404(13) 0.0395(14) 0.0338(12) -0.0026(11) 0.0058(10) 0.0117(11)
C36 0.0446(14) 0.0364(14) 0.0458(15) -0.0121(11) -0.0041(11) 0.0031(12)
C37 0.0494(15) 0.0296(13) 0.0547(16) 0.0000(12) 0.0061(12) 0.0016(11)
C38 0.0473(14) 0.0358(14) 0.0384(13) 0.0000(11) -0.0020(11) 0.0117(12)
N1 0.0270(9) 0.0307(10) 0.0237(9) 0.0004(8) -0.0013(7) 0.0057(8)
N2 0.0307(10) 0.0325(11) 0.0285(10) -0.0006(9) -0.0034(8) -0.0003(9)
N3 0.0221(9) 0.0345(10) 0.0236(9) 0.0010(8) -0.0007(7) 0.0039(8)
Ti1 0.0242(2) 0.0331(2) 0.0256(2) -0.00144(18) -0.00158(16) 0.00346(18)

loop_
_atom_type_symbol
_atom_type_description
_atom_type_scat_dispersion_real
_atom_type_scat_dispersion_imag
_atom_type_scat_source
C C 0.0033 0.0016 'International Tables Vol C Tables 4.2.6.8 and 6.1.1.4'
H H 0.0000 0.0000 'International Tables Vol C Tables 4.2.6.8 and 6.1.1.4'
N N 0.0061 0.0033 'International Tables Vol C Tables 4.2.6.8 and 6.1.1.4'
Ti Ti 0.2776 0.4457 'International Tables Vol C Tables 4.2.6.8 and 6.1.1.4'

loop_
_geom_angle_atom_site_label_1
_geom_angle_atom_site_label_2
_geom_angle_atom_site_label_3
_geom_angle
N1 C1 N3 111.54(17)
N1 C1 N2 119.97(18)
N3 C1 N2 128.48(18)
N1 C1 Ti1 54.76(10)
N3 C1 Ti1 56.78(10)
N2 C1 Ti1 174.65(15)
C7 C2 C3 118.49(18)
C7 C2 N1 118.61(16)
C3 C2 N1 122.78(17)
C4 C3 C2 119.27(19)
C4 C3 C8 117.68(18)
C2 C3 C8 123.03(18)
C5 C4 C3 123.0(2)
C4 C5 C6 117.20(19)
C4 C5 C9 121.0(2)
C6 C5 C9 121.8(2)
C5 C6 C7 122.5(2)
C6 C7 C2 119.29(18)
C6 C7 C10 119.28(18)
C2 C7 C10 121.43(17)
C12 C11 C16 120.37(19)
C12 C11 N2 121.37(18)
C16 C11 N2 118.05(19)
C13 C12 C11 118.3(2)
C13 C12 C17 119.91(19)
C11 C12 C17 121.59(18)
C12 C13 C14 122.3(2)
C15 C14 C13 117.8(2)
C15 C14 C18 122.0(2)
C13 C14 C18 120.3(2)
C14 C15 C16 122.5(2)
C15 C16 C11 118.4(2)
C15 C16 C19 119.2(2)
C11 C16 C19 122.41(19)
C21 C20 C25 118.04(17)
C21 C20 N3 119.24(16)
C25 C20 N3 122.63(17)
C22 C21 C20 119.70(18)
C22 C21 C26 118.61(18)
C20 C21 C26 121.69(17)
C23 C22 C21 122.6(2)
C22 C23 C24 117.06(19)
C22 C23 C27 121.6(2)
C24 C23 C27 121.3(2)
C23 C24 C25 122.87(19)
C24 C25 C20 119.24(18)
C24 C25 C28 117.81(18)
C20 C25 C28 122.90(17)
C33 C29 C30 107.81(19)
C33 C29 Ti1 74.20(12)
C30 C29 Ti1 72.74(11)
C29 C30 C31 108.0(2)
C29 C30 Ti1 73.12(12)
C31 C30 Ti1 74.13(11)
C32 C31 C30 107.7(2)
C32 C31 Ti1 73.12(11)
C30 C31 Ti1 71.87(11)
C31 C32 C33 107.96(19)
C31 C32 Ti1 73.28(11)
C33 C32 Ti1 73.26(11)
C29 C33 C32 108.5(2)
C29 C33 Ti1 72.22(12)
C32 C33 Ti1 73.03(12)
C38 C34 C35 108.2(2)
C38 C34 Ti1 73.76(12)
C35 C34 Ti1 72.86(11)
C36 C35 C34 107.60(19)
C36 C35 Ti1 73.76(12)
C34 C35 Ti1 73.03(11)
C35 C36 C37 108.1(2)
C35 C36 Ti1 72.49(12)
C37 C36 Ti1 73.21(12)
C38 C37 C36 107.8(2)
C38 C37 Ti1 73.13(12)
C36 C37 Ti1 72.90(12)
C37 C38 C34 108.2(2)
C37 C38 Ti1 73.32(12)
C34 C38 Ti1 72.54(11)
C1 N1 C2 121.84(17)
C1 N1 Ti1 95.29(12)
C2 N1 Ti1 140.58(12)
C1 N2 C11 132.15(19)
C1 N3 C20 123.69(16)
C1 N3 Ti1 92.92(11)
C20 N3 Ti1 138.99(13)
N1 Ti1 N3 60.25(6)
N1 Ti1 C30 87.95(7)
N3 Ti1 C30 86.72(6)
N1 Ti1 C29 121.70(7)
N3 Ti1 C29 99.06(7)
C30 Ti1 C29 34.14(7)
N1 Ti1 C35 98.47(7)
N3 Ti1 C35 121.40(7)
C30 Ti1 C35 150.59(7)
C29 Ti1 C35 134.02(8)
N1 Ti1 C34 86.80(7)
N3 Ti1 C34 87.81(6)
C30 Ti1 C34 173.80(8)
C29 Ti1 C34 150.34(8)
C35 Ti1 C34 34.11(7)
N1 Ti1 C36 131.98(7)
N3 Ti1 C36 135.30(7)
C30 Ti1 C36 130.13(8)
C29 Ti1 C36 101.97(8)
C35 Ti1 C36 33.75(7)
C34 Ti1 C36 56.07(8)
N1 Ti1 C38 109.89(7)
N3 Ti1 C38 79.34(7)
C30 Ti1 C38 147.10(8)
C29 Ti1 C38 119.12(8)
C35 Ti1 C38 56.30(7)
C34 Ti1 C38 33.69(7)
C36 Ti1 C38 55.96(7)
N1 Ti1 C32 105.42(7)
N3 Ti1 C32 141.84(7)
C30 Ti1 C32 56.21(7)
C29 Ti1 C32 56.19(7)
C35 Ti1 C32 94.53(7)
C34 Ti1 C32 128.61(8)
C36 Ti1 C32 81.66(8)
C38 Ti1 C32 136.55(8)
N1 Ti1 C37 141.84(7)
N3 Ti1 C37 105.86(7)
C30 Ti1 C37 128.60(8)
C29 Ti1 C37 94.52(8)
C35 Ti1 C37 56.29(8)
C34 Ti1 C37 55.97(8)
C36 Ti1 C37 33.90(7)
C38 Ti1 C37 33.55(7)
C32 Ti1 C37 104.76(8)
N1 Ti1 C31 79.02(7)
N3 Ti1 C31 109.72(7)
C30 Ti1 C31 34.00(6)
C29 Ti1 C31 56.38(7)
C35 Ti1 C31 119.04(7)
C34 Ti1 C31 147.17(8)
C36 Ti1 C31 114.81(8)
C38 Ti1 C31 169.98(8)
C32 Ti1 C31 33.60(7)
C37 Ti1 C31 136.64(8)
N1 Ti1 C33 134.82(7)
N3 Ti1 C33 132.47(7)
C30 Ti1 C33 56.01(8)
C29 Ti1 C33 33.58(7)
C35 Ti1 C33 102.18(8)
C34 Ti1 C33 130.18(8)
C36 Ti1 C33 74.18(8)
C38 Ti1 C33 115.05(8)
C32 Ti1 C33 33.70(7)
C37 Ti1 C33 81.92(8)
C31 Ti1 C33 55.81(8)

loop_
_geom_bond_atom_site_label_1
_geom_bond_atom_site_label_2
_geom_bond_distance
C1 N1 1.334(2)
C1 N3 1.344(2)
C1 N2 1.373(2)
C1 Ti1 2.660(2)
C2 C7 1.412(2)
C2 C3 1.412(2)
C2 N1 1.424(2)
C3 C4 1.389(3)
C3 C8 1.501(3)
C4 C5 1.378(3)
C5 C6 1.385(3)
C5 C9 1.511(3)
C6 C7 1.396(3)
C7 C10 1.501(3)
C11 C12 1.395(3)
C11 C16 1.408(3)
C11 N2 1.423(2)
C12 C13 1.384(3)
C12 C17 1.509(3)
C13 C14 1.387(3)
C14 C15 1.377(3)
C14 C18 1.520(3)
C15 C16 1.380(3)
C16 C19 1.501(3)
C20 C21 1.409(3)
C20 C25 1.410(2)
C20 N3 1.421(2)
C21 C22 1.384(3)
C21 C26 1.510(3)
C22 C23 1.378(3)
C23 C24 1.383(3)
C23 C27 1.515(3)
C24 C25 1.385(3)
C25 C28 1.503(3)
C29 C33 1.387(3)
C29 C30 1.401(3)
C29 Ti1 2.389(2)
C30 C31 1.403(3)
C30 Ti1 2.3838(19)
C31 C32 1.394(3)
C31 Ti1 2.4127(19)
C32 C33 1.399(3)
C32 Ti1 2.4108(19)
C33 Ti1 2.414(2)
C34 C38 1.392(3)
C34 C35 1.404(3)
C34 Ti1 2.3939(19)
C35 C36 1.393(3)
C35 Ti1 2.3916(19)
C36 C37 1.405(3)
C36 Ti1 2.408(2)
C37 C38 1.391(3)
C37 Ti1 2.412(2)
C38 Ti1 2.409(2)
N1 Ti1 2.1821(16)
N3 Ti1 2.2285(15)

loop_
_platon_squeeze_void_nr
_platon_squeeze_void_average_x
_platon_squeeze_void_average_y
_platon_squeeze_void_average_z
_platon_squeeze_void_volume
_platon_squeeze_void_count_electrons
1 -0.005 0.500 0.500 507.5 129.9
